data_7239529
loop_
_publ_author_name
'Yin, Ping'
'Zhang, Qinghua'
'Zhang, Jiaheng'
'Parrish, Damon A.'
'Shreeve, Jean'ne M.'

_publ_section_title
;
 N-Trinitroethylamino functionalization of nitroimidazoles: a new strategy
 for high performance energetic materials
;
_journal_issue 25
_journal_name_full 'Journal of Materials Chemistry A'
_journal_page_first 7500
_journal_paper_doi 10.1039/c3ta11356f
_journal_volume 1
_journal_year 2013
_chemical_formula_moiety 'C5 H4 N8 O10'
_chemical_formula_sum 'C5 H4 N8 O10'
_chemical_formula_weight 336.16
_chemical_name_systematic
;
2,4-dinitro-N-(2,2,2-trinitroethyl)-1H-imidazol-1-amine
;
_space_group_IT_number 33
_space_group_name_Hall 'P 2c -2n'
_space_group_name_H-M_alt 'P n a 21'
_symmetry_cell_setting orthorhombic
_symmetry_space_group_name_H-M 'P n a 21'
_atom_sites_solution_hydrogens geom
_atom_sites_solution_primary direct
_atom_sites_solution_secondary difmap
_audit_creation_date 2013-02-25
_audit_creation_method 'from SHELXTL CIF, local template and enCIFer'
_cell_angle_alpha 90.00
_cell_angle_beta 90.00
_cell_angle_gamma 90.00
_cell_formula_units_Z 4
_cell_length_a 11.1074(7)
_cell_length_b 9.5233(6)
_cell_length_c 10.9770(7)
_cell_measurement_temperature 150(2)
_cell_volume 1161.14(13)
_computing_cell_refinement 'Bruker APEX2 v2010.3-0 (Bruker, 2009)'
_computing_data_collection 'Bruker APEX2 v2010.3-0 (Bruker, 2009)'
_computing_data_reduction
;
Bruker SAINT v7.68A (Bruker, 2009), Bruker XPREP v2008/2 (Bruker, 2008)
;
_computing_molecular_graphics 'Bruker SHELXTL v2008/4 (Bruker, 2008)'
_computing_publication_material 'Bruker SHELXTL v2008/4 (Bruker, 2008)'
_computing_structure_refinement 'Bruker SHELXTL v2008/4 (Bruker, 2008)'
_computing_structure_solution 'Bruker SHELXTL v2008/4 (Bruker, 2008)'
_diffrn_ambient_temperature 150(2)
_diffrn_measured_fraction_theta_full 0.984
_diffrn_measured_fraction_theta_max 0.984
_diffrn_measurement_device_type 'Bruker SMART APEX II CCD'
_diffrn_measurement_method '\w scans'
_diffrn_radiation_monochromator graphite
_diffrn_radiation_source 'fine focus sealed tube'
_diffrn_radiation_type MoK\a
_diffrn_radiation_wavelength 0.71073
_diffrn_reflns_av_R_equivalents 0.0309
_diffrn_reflns_av_sigmaI/netI 0.0308
_diffrn_reflns_limit_h_max 13
_diffrn_reflns_limit_h_min -13
_diffrn_reflns_limit_k_max 11
_diffrn_reflns_limit_k_min -10
_diffrn_reflns_limit_l_max 13
_diffrn_reflns_limit_l_min -13
_diffrn_reflns_number 7852
_diffrn_reflns_theta_full 26.40
_diffrn_reflns_theta_max 26.40
_diffrn_reflns_theta_min 2.82
_exptl_absorpt_coefficient_mu 0.187
_exptl_absorpt_correction_T_max 0.9566
_exptl_absorpt_correction_T_min 0.9158
_exptl_absorpt_correction_type multi-scan
_exptl_absorpt_process_details 'SADABS v2008/1 (Bruker, 2008)'
_exptl_crystal_colour colorless
_exptl_crystal_density_diffrn 1.923
_exptl_crystal_density_method 'not measured'
_exptl_crystal_description prism
_exptl_crystal_F_000 680
_exptl_crystal_size_max 0.48
_exptl_crystal_size_mid 0.34
_exptl_crystal_size_min 0.24
_refine_diff_density_max 0.424
_refine_diff_density_min -0.418
_refine_diff_density_rms 0.057
_refine_ls_abs_structure_details 'Flack H D (1983), Acta Cryst. A39, 876-881'
_refine_ls_abs_structure_Flack -0.4(15)
_refine_ls_extinction_method none
_refine_ls_goodness_of_fit_ref 1.061
_refine_ls_hydrogen_treatment constr
_refine_ls_matrix_type full
_refine_ls_number_parameters 208
_refine_ls_number_reflns 2270
_refine_ls_number_restraints 1
_refine_ls_restrained_S_all 1.061
_refine_ls_R_factor_all 0.0412
_refine_ls_R_factor_gt 0.0387
_refine_ls_shift/su_max 0.000
_refine_ls_shift/su_mean 0.000
_refine_ls_structure_factor_coef Fsqd
_refine_ls_weighting_details 'calc w=1/[\s^2^(Fo^2^)+(0.0653P)^2^+0.5105P] where P=(Fo^2^+2Fc^2^)/3'
_refine_ls_weighting_scheme calc
_refine_ls_wR_factor_gt 0.1071
_refine_ls_wR_factor_ref 0.1096
_reflns_number_gt 2129
_reflns_number_total 2270
_reflns_threshold_expression I>2\s(I)
_cod_data_source_file c3ta11356f.txt
_cod_data_source_block shrv230
_cod_depositor_comments
;
The following automatic conversions were performed:

data item '_symmetry_cell_setting' value 'Orthorhombic' was changed
to 'orthorhombic' in accordance with the
/home/saulius/struct/COD-crude-data/automatic-downloads/DataCite-retrospective/RSC/depositions/lib/dictionaries/cif_core.dic
dictionary named 'cif_core.dic' version 2.4.2 last updated on
2011-04-26.

Automatic conversion script
Id: cif_fix_values 6909 2019-04-08 15:41:33Z antanas 
;
_cod_original_sg_symbol_H-M Pna2(1)
_cod_database_code 7239529

loop_
_symmetry_equiv_pos_as_xyz
'x, y, z'
'-x, -y, z+1/2'
'-x+1/2, y+1/2, z+1/2'
'x+1/2, -y+1/2, z'

loop_
_atom_site_label
_atom_site_type_symbol
_atom_site_fract_x
_atom_site_fract_y
_atom_site_fract_z
_atom_site_U_iso_or_equiv
_atom_site_adp_type
_atom_site_occupancy
_atom_site_symmetry_multiplicity
_atom_site_calc_flag
_atom_site_refinement_flags
N1 N 0.20432(17) 1.0959(2) 0.8398(2) 0.0200(4) Uani 1 1 d .
C2 C 0.1367(2) 1.1924(3) 0.7760(2) 0.0197(5) Uani 1 1 d .
N3 N 0.02419(18) 1.1928(2) 0.8089(2) 0.0215(5) Uani 1 1 d .
C4 C 0.0194(2) 1.0943(3) 0.8963(2) 0.0220(5) Uani 1 1 d .
C5 C 0.1289(2) 1.0320(3) 0.9199(3) 0.0235(5) Uani 1 1 d .
H5 H 0.1472 0.9614 0.9782 0.028 Uiso 1 1 calc R
N6 N 0.32873(17) 1.0686(2) 0.8373(2) 0.0218(5) Uani 1 1 d .
H6 H 0.3782 1.0941 0.8959 0.026 Uiso 1 1 calc R
C7 C 0.3676(2) 0.9942(3) 0.7288(2) 0.0230(5) Uani 1 1 d .
H7A H 0.4211 1.0554 0.6799 0.028 Uiso 1 1 calc R
H7B H 0.2967 0.9700 0.6783 0.028 Uiso 1 1 calc R
C8 C 0.4349(2) 0.8600(3) 0.7643(2) 0.0236(6) Uani 1 1 d .
N9 N 0.5193(2) 0.8788(3) 0.8740(2) 0.0289(5) Uani 1 1 d .
O11 O 0.5247(2) 0.7838(3) 0.9468(2) 0.0471(6) Uani 1 1 d .
O12 O 0.5766(2) 0.9867(3) 0.8736(2) 0.0419(6) Uani 1 1 d .
N12 N 0.5138(2) 0.8127(3) 0.6606(2) 0.0320(6) Uani 1 1 d .
O13 O 0.6114(2) 0.7617(4) 0.6840(3) 0.0629(9) Uani 1 1 d .
O14 O 0.4698(3) 0.8261(3) 0.56028(19) 0.0463(6) Uani 1 1 d .
N15 N 0.3545(2) 0.7384(2) 0.7960(2) 0.0300(5) Uani 1 1 d .
O16 O 0.3705(3) 0.6275(3) 0.7432(3) 0.0491(6) Uani 1 1 d .
O17 O 0.2789(2) 0.7629(2) 0.8735(2) 0.0418(6) Uani 1 1 d .
N18 N 0.1853(2) 1.2837(3) 0.6828(2) 0.0241(5) Uani 1 1 d .
O19 O 0.1194(2) 1.3732(3) 0.6415(2) 0.0432(6) Uani 1 1 d .
O20 O 0.28920(17) 1.2656(2) 0.6510(2) 0.0311(5) Uani 1 1 d .
N21 N -0.09128(19) 1.0668(2) 0.9610(2) 0.0251(5) Uani 1 1 d .
O22 O -0.18109(16) 1.1336(2) 0.9320(2) 0.0306(5) Uani 1 1 d .
O23 O -0.08700(19) 0.9807(2) 1.0436(2) 0.0366(5) Uani 1 1 d .

loop_
_atom_site_aniso_label
_atom_site_aniso_U_11
_atom_site_aniso_U_22
_atom_site_aniso_U_33
_atom_site_aniso_U_23
_atom_site_aniso_U_13
_atom_site_aniso_U_12
N1 0.0162(9) 0.0175(11) 0.0262(10) -0.0002(9) -0.0015(8) 0.0013(8)
C2 0.0213(12) 0.0180(13) 0.0199(11) -0.0008(9) -0.0025(10) 0.0027(10)
N3 0.0189(10) 0.0216(12) 0.0238(10) -0.0002(9) -0.0012(8) 0.0035(8)
C4 0.0213(12) 0.0178(13) 0.0270(13) -0.0021(10) 0.0008(10) 0.0008(9)
C5 0.0235(12) 0.0174(13) 0.0295(13) 0.0008(10) 0.0011(11) 0.0018(9)
N6 0.0119(9) 0.0239(12) 0.0295(11) -0.0027(9) -0.0058(8) 0.0022(7)
C7 0.0187(12) 0.0215(13) 0.0289(12) 0.0024(11) -0.0004(10) 0.0022(9)
C8 0.0206(12) 0.0227(15) 0.0274(13) -0.0040(10) -0.0028(10) 0.0015(10)
N9 0.0255(11) 0.0324(14) 0.0288(12) -0.0057(11) -0.0032(9) 0.0111(10)
O11 0.0453(14) 0.0520(15) 0.0442(14) 0.0071(12) -0.0109(11) 0.0097(11)
O12 0.0347(12) 0.0342(13) 0.0566(14) -0.0136(11) -0.0159(11) 0.0015(9)
N12 0.0328(13) 0.0303(14) 0.0329(13) -0.0082(11) 0.0009(11) 0.0028(10)
O13 0.0362(13) 0.097(2) 0.0557(15) -0.0370(16) -0.0068(12) 0.0300(13)
O14 0.0639(16) 0.0453(15) 0.0297(13) -0.0070(11) 0.0005(11) 0.0179(12)
N15 0.0289(12) 0.0208(13) 0.0404(13) -0.0012(11) -0.0044(11) 0.0018(9)
O16 0.0622(16) 0.0234(13) 0.0617(16) -0.0069(11) 0.0011(13) -0.0007(10)
O17 0.0349(12) 0.0359(13) 0.0547(14) 0.0025(11) 0.0071(11) -0.0043(9)
N18 0.0253(11) 0.0246(13) 0.0222(10) 0.0013(9) 0.0004(9) 0.0052(9)
O19 0.0346(12) 0.0521(15) 0.0429(13) 0.0250(12) 0.0120(10) 0.0212(10)
O20 0.0189(9) 0.0369(12) 0.0375(11) 0.0088(9) 0.0071(8) 0.0038(7)
N21 0.0240(11) 0.0188(12) 0.0324(11) -0.0019(10) 0.0045(9) -0.0010(9)
O22 0.0187(9) 0.0306(11) 0.0424(11) 0.0027(9) 0.0013(8) 0.0018(7)
O23 0.0358(11) 0.0269(11) 0.0470(13) 0.0125(10) 0.0113(9) 0.0014(8)

loop_
_atom_type_symbol
_atom_type_description
_atom_type_scat_dispersion_real
_atom_type_scat_dispersion_imag
_atom_type_scat_source
C C 0.0033 0.0016 'International Tables Vol C Tables 4.2.6.8 and 6.1.1.4'
H H 0.0000 0.0000 'International Tables Vol C Tables 4.2.6.8 and 6.1.1.4'
N N 0.0061 0.0033 'International Tables Vol C Tables 4.2.6.8 and 6.1.1.4'
O O 0.0106 0.0060 'International Tables Vol C Tables 4.2.6.8 and 6.1.1.4'

loop_
_geom_angle_atom_site_label_1
_geom_angle_atom_site_label_2
_geom_angle_atom_site_label_3
_geom_angle
C5 N1 C2 106.9(2)
C5 N1 N6 122.4(2)
C2 N1 N6 130.5(2)
N3 C2 N1 112.6(2)
N3 C2 N18 123.6(2)
N1 C2 N18 123.8(2)
C2 N3 C4 103.6(2)
N3 C4 C5 113.6(2)
N3 C4 N21 120.8(2)
C5 C4 N21 125.5(2)
N1 C5 C4 103.3(2)
N1 C5 H5 128.3
C4 C5 H5 128.3
N1 N6 C7 113.5(2)
N1 N6 H6 123.3
C7 N6 H6 123.3
N6 C7 C8 110.1(2)
N6 C7 H7A 109.6
C8 C7 H7A 109.6
N6 C7 H7B 109.6
C8 C7 H7B 109.6
H7A C7 H7B 108.2
N15 C8 N12 106.9(2)
N15 C8 C7 114.3(2)
N12 C8 C7 109.9(2)
N15 C8 N9 105.8(2)
N12 C8 N9 105.8(2)
C7 C8 N9 113.6(2)
O12 N9 O11 127.7(3)
O12 N9 C8 114.7(2)
O11 N9 C8 117.5(2)
O14 N12 O13 126.5(3)
O14 N12 C8 114.9(2)
O13 N12 C8 118.5(3)
O17 N15 O16 126.7(3)
O17 N15 C8 115.1(2)
O16 N15 C8 118.1(3)
O19 N18 O20 124.4(2)
O19 N18 C2 117.5(2)
O20 N18 C2 118.1(2)
O23 N21 O22 124.9(2)
O23 N21 C4 116.9(2)
O22 N21 C4 118.1(2)

loop_
_geom_bond_atom_site_label_1
_geom_bond_atom_site_label_2
_geom_bond_distance
N1 C5 1.359(3)
N1 C2 1.378(3)
N1 N6 1.406(3)
C2 N3 1.301(3)
C2 N18 1.447(4)
N3 C4 1.343(3)
C4 C5 1.378(4)
C4 N21 1.443(3)
C5 H5 0.9500
N6 C7 1.452(3)
N6 H6 0.8800
C7 C8 1.532(4)
C7 H7A 0.9900
C7 H7B 0.9900
C8 N15 1.503(4)
C8 N12 1.506(4)
C8 N9 1.536(3)
N9 O12 1.209(3)
N9 O11 1.209(4)
N12 O14 1.211(3)
N12 O13 1.216(4)
N15 O17 1.218(3)
N15 O16 1.218(3)
N18 O19 1.211(3)
N18 O20 1.218(3)
N21 O23 1.223(3)
N21 O22 1.225(3)

loop_
_geom_torsion_atom_site_label_1
_geom_torsion_atom_site_label_2
_geom_torsion_atom_site_label_3
_geom_torsion_atom_site_label_4
_geom_torsion
C5 N1 C2 N3 -0.8(3)
N6 N1 C2 N3 -175.7(2)
C5 N1 C2 N18 179.0(2)
N6 N1 C2 N18 4.1(4)
N1 C2 N3 C4 0.2(3)
N18 C2 N3 C4 -179.7(2)
C2 N3 C4 C5 0.5(3)
C2 N3 C4 N21 177.2(2)
C2 N1 C5 C4 1.0(3)
N6 N1 C5 C4 176.4(2)
N3 C4 C5 N1 -1.0(3)
N21 C4 C5 N1 -177.4(2)
C5 N1 N6 C7 111.4(3)
C2 N1 N6 C7 -74.3(3)
N1 N6 C7 C8 -124.9(2)
N6 C7 C8 N15 81.1(3)
N6 C7 C8 N12 -158.7(2)
N6 C7 C8 N9 -40.4(3)
N15 C8 N9 O12 -167.9(2)
N12 C8 N9 O12 78.9(3)
C7 C8 N9 O12 -41.8(3)
N15 C8 N9 O11 15.0(3)
N12 C8 N9 O11 -98.2(3)
C7 C8 N9 O11 141.1(3)
N15 C8 N12 O14 85.3(3)
C7 C8 N12 O14 -39.3(3)
N9 C8 N12 O14 -162.3(3)
N15 C8 N12 O13 -92.4(3)
C7 C8 N12 O13 143.1(3)
N9 C8 N12 O13 20.0(4)
N12 C8 N15 O17 -175.2(2)
C7 C8 N15 O17 -53.4(3)
N9 C8 N15 O17 72.3(3)
N12 C8 N15 O16 4.9(3)
C7 C8 N15 O16 126.7(3)
N9 C8 N15 O16 -107.6(3)
N3 C2 N18 O19 6.7(4)
N1 C2 N18 O19 -173.1(3)
N3 C2 N18 O20 -173.2(3)
N1 C2 N18 O20 7.0(4)
N3 C4 N21 O23 -176.3(2)
C5 C4 N21 O23 -0.1(4)
N3 C4 N21 O22 1.6(4)
C5 C4 N21 O22 177.8(3)
